data_2300362
loop_
_publ_author_name
'Macchi, Piero'
'B\"urgi, Hans-Beat'
'Chimpri, Abita S.'
'Hauser, J\"urg'
'G\'al, Zolt\'an'

_publ_section_title
;
 Low-energy contamination of Mo microsource X-ray radiation: analysis
 and solution of the problem
;
_journal_coeditor_code HE5530
_journal_issue 4
_journal_name_full 'Journal of Applied Crystallography'
_journal_page_first 763
_journal_page_last 771
_journal_paper_doi 10.1107/S0021889811016232
_journal_volume 44
_journal_year 2011
_chemical_formula_sum 'C8 H14 N2 O8'
_chemical_formula_weight 266.22
_chemical_name_systematic
;
 ?
;
_space_group_IT_number 15
_symmetry_cell_setting monoclinic
_symmetry_space_group_name_Hall '-C 2yc'
_symmetry_space_group_name_H-M 'C 1 2/c 1'
_audit_conform_dict_location ftp://ftp.iucr.org/pub/cif_core.dic
_audit_conform_dict_name cif_core.dic
_audit_conform_dict_version 2.3
_audit_creation_date '25-May-05 T09:03:01-00:00'
_audit_creation_method 'XD routine XDCIF'
_cell_angle_alpha 90
_cell_angle_beta 107.55(4)
_cell_angle_gamma 90
_cell_formula_units_Z 4
_cell_length_a 15.805(9)
_cell_length_b 5.6535(18)
_cell_length_c 12.126(9)
_cell_measurement_reflns_used 7916
_cell_measurement_temperature 100(2)
_cell_measurement_theta_max 52.6803
_cell_measurement_theta_min 3.5243
_cell_volume 1033.1(10)
_computing_cell_refinement
;
        CrysAlisPro, Oxford Diffraction Ltd.,
        Version 1.171.34.36 (release 02-08-2010 CrysAlis171 .NET)
        (compiled Aug  2 2010,13:00:58)
;
_computing_data_collection
;
        CrysAlisPro, Oxford Diffraction Ltd.,
        Version 1.171.34.36 (release 02-08-2010 CrysAlis171 .NET)
        (compiled Aug  2 2010,13:00:58)
;
_computing_data_reduction
;
        CrysAlisPro, Oxford Diffraction Ltd.,
        Version 1.171.34.36 (release 02-08-2010 CrysAlis171 .NET)
        (compiled Aug  2 2010,13:00:58)
;
_computing_molecular_graphics 'Volkov et al, (2006)'
_computing_publication_material 'Volkov et al, (2006)'
_computing_structure_refinement 'Volkov et al, (2006)'
_diffrn_ambient_temperature 100(2)
_diffrn_detector_area_resol_mean 16.0965
_diffrn_measured_fraction_theta_full 0.962
_diffrn_measured_fraction_theta_max 0.482
_diffrn_measurement_device_type 'SuperNova, Single source at offset), Eos'
_diffrn_measurement_method '\w and \p scans'
_diffrn_orient_matrix_UB_11 -0.0167332
_diffrn_orient_matrix_UB_12 0.061209
_diffrn_orient_matrix_UB_13 0.0401365
_diffrn_orient_matrix_UB_21 -0.0009286
_diffrn_orient_matrix_UB_22 -0.106796
_diffrn_orient_matrix_UB_23 0.0300464
_diffrn_orient_matrix_UB_31 0.0439058
_diffrn_orient_matrix_UB_32 0.0210178
_diffrn_orient_matrix_UB_33 0.0355244
_diffrn_radiation_monochromator graphite
_diffrn_radiation_type MoK\a
_diffrn_radiation_wavelength 0.71073
_diffrn_reflns_av_R_equivalents 0.0174
_diffrn_reflns_av_unetI/netI 0.0199
_diffrn_reflns_limit_h_max 24
_diffrn_reflns_limit_h_min -26
_diffrn_reflns_limit_k_max 8
_diffrn_reflns_limit_k_min -8
_diffrn_reflns_limit_l_max 26
_diffrn_reflns_limit_l_min -11
_diffrn_reflns_number 7082
_diffrn_reflns_theta_full 27.5
_diffrn_reflns_theta_max 53.01
_diffrn_reflns_theta_min 3.52
_exptl_absorpt_coefficient_mu 0.155
_exptl_absorpt_correction_T_max 1
_exptl_absorpt_correction_T_min 0.87712
_exptl_absorpt_correction_type multi-scan
_exptl_absorpt_process_details
;
        CrysAlisPro, Oxford Diffraction Ltd.,
        Version 1.171.34.36 (release 02-08-2010 CrysAlis171 .NET)
        (compiled Aug  2 2010,13:00:58)
        Empirical absorption correction using spherical harmonics,
 implemented in SCALE3 ABSPACK scaling algorithm.
;
_exptl_crystal_density_diffrn 1.712
_exptl_crystal_density_method 'not measured'
_exptl_crystal_F_000 560
_exptl_crystal_size_max 0.3604
_exptl_crystal_size_mid 0.3403
_exptl_crystal_size_min 0.1042
_refine_diff_density_max 0.356
_refine_diff_density_min -0.442
_refine_diff_density_rms 0.067
_refine_ls_extinction_method none
_refine_ls_goodness_of_fit_ref 2.964
_refine_ls_matrix_type full
_refine_ls_number_parameters 89
_refine_ls_number_reflns 3673
_refine_ls_number_restraints 0
_refine_ls_R_factor_all 0.038
_refine_ls_R_factor_gt 0.03
_refine_ls_shift/su_max 0.00006
_refine_ls_structure_factor_coef F
_refine_ls_weighting_details
;
        calc w1 = 1/[s^2^(Fo)]
;
_refine_ls_weighting_scheme calc
_refine_ls_wR_factor_ref 0.036
_reflns_number_gt 2481
_reflns_number_total 2964
_reflns_threshold_expression >2sigma(I)
_cod_data_source_file he5530.cif
_cod_data_source_block IIA
_cod_database_code 2300362

loop_
_symmetry_equiv_pos_as_xyz
'x, y, z'
'-x, y, -z+1/2'
'x+1/2, y+1/2, z'
'-x+1/2, y+1/2, -z+1/2'
'-x, -y, -z'
'x, -y, z-1/2'
'-x+1/2, -y+1/2, -z'
'x+1/2, -y+1/2, z-1/2'

loop_
_atom_local_axes_atom_label
_atom_local_axes_atom0
_atom_local_axes_ax1
_atom_local_axes_atom1
_atom_local_axes_atom2
_atom_local_axes_ax2
O(1) H(7) Z O(1) C(2) Y
O(2) C(1) Z O(2) O(3) Y
O(3) C(1) Z O(3) H(6) Y
O(4) C(2) Z O(4) O(1) Y
N(1) H(6) Z N(1) H(4) Y
C(1) O(2) Z C(1) O(3) Y
C(2) O(4) Z C(2) O(1) Y
C(3) H(1) Z C(3) H(5) Y
C(4) H(2) Z C(4) H(3) Y
H(7) O(1) Z H(7) C(2) Y
H(1) C(3) Z H(1) H(5) Y
H(2) C(4) Z H(2) H(3) Y
H(3) C(4) Z H(3) H(2) Y
H(4) N(1) Z H(4) H(6) Y
H(5) C(3) Z H(5) H(1) Y
H(6) N(1) Z H(6) H(4) Y

loop_
_atom_rho_multipole_atom_label
_atom_rho_multipole_coeff_Pv
_atom_rho_multipole_coeff_P00
_atom_rho_multipole_coeff_P11
_atom_rho_multipole_coeff_P1-1
_atom_rho_multipole_coeff_P10
_atom_rho_multipole_coeff_P20
_atom_rho_multipole_coeff_P21
_atom_rho_multipole_coeff_P2-1
_atom_rho_multipole_coeff_P22
_atom_rho_multipole_coeff_P2-2
_atom_rho_multipole_coeff_P30
_atom_rho_multipole_coeff_P31
_atom_rho_multipole_coeff_P3-1
_atom_rho_multipole_coeff_P32
_atom_rho_multipole_coeff_P3-2
_atom_rho_multipole_coeff_P33
_atom_rho_multipole_coeff_P3-3
_atom_rho_multipole_coeff_P40
_atom_rho_multipole_coeff_P41
_atom_rho_multipole_coeff_P4-1
_atom_rho_multipole_coeff_P42
_atom_rho_multipole_coeff_P4-2
_atom_rho_multipole_coeff_P43
_atom_rho_multipole_coeff_P4-3
_atom_rho_multipole_coeff_P44
_atom_rho_multipole_coeff_P4-4
_atom_rho_multipole_kappa
_atom_rho_multipole_kappa_prime0
_atom_rho_multipole_kappa_prime1
_atom_rho_multipole_kappa_prime2
_atom_rho_multipole_kappa_prime3
_atom_rho_multipole_kappa_prime4
O(1) 6.322 0 -0.0003 -0.0684 -0.0161 -0.0009 0.0038 0.061 0.0259 0.0027 0.0779 0.003 -0.0083 0.022 -0.0023 -0.0001 -0.014 0.0331 0.0013 0.0107 0.0019 0.0007 0.0004 0.0058 0.0044 -0.002 0.984981 1.070894 1.070894 1.070894 1.070894 1.070894
O(2) 6.3594 0 -0.0017 -0.0003 -0.0815 -0.0425 -0.0006 -0.0019 -0.0886 -0.0002 0.0373 0.0006 0.0035 0.0139 -0.0029 0.0031 0.0007 0.0126 0.0006 0.0023 0.0042 0.0001 -0.0011 -0.0006 0.0003 -0.001 0.978298 1.019145 1.019145 1.019145 1.019145 1.019145
O(3) 6.4137 0 0.0032 0.001 -0.0789 -0.053 -0.0009 0.0005 0.0627 -0.0232 0.0469 -0.0032 -0.002 -0.0207 0.0033 -0.0074 0.0044 0.011 -0.0048 -0.0006 -0.0035 0.0002 0.0017 -0.0017 0.0019 0.001 0.978298 1.019145 1.019145 1.019145 1.019145 1.019145
O(4) 6.2536 0 -0.0004 -0.0085 -0.0747 -0.0241 0.0007 -0.0046 -0.1009 0.0004 0.0296 -0.0004 0.0008 0.011 0 0.0015 -0.0022 0.0084 0.0011 -0.0007 0.0048 -0.0008 -0.0011 -0.0014 -0.0014 -0.0005 0.984504 1.100035 1.100035 1.100035 1.100035 1.100035
N(1) 5.5919 0 -0.003 0.0946 0.0616 0.0535 0.0023 -0.0414 -0.0699 0.0016 0.3193 0.0065 -0.0498 -0.0016 0.006 -0.0235 -0.2373 0.1209 -0.0037 0.0121 0.0221 -0.0074 0.0121 0.1014 0.0371 0 0.967858 0.787672 0.787672 0.787672 0.787672 0.787672
C(1) 3.9336 0 0.0098 0.0222 0.0315 0.1835 -0.0006 -0.0531 -0.1848 -0.0025 0.295 0.003 0.0434 0.2234 0.0012 -0.0038 0.0094 0.016 0.0008 -0.0126 -0.0182 0.0014 -0.0005 -0.007 0.0312 0.0025 1.006165 0.910331 0.910331 0.910331 0.910331 0.910331
C(2) 3.9598 0 0.0107 -0.0329 0.0812 0.2097 -0.0028 0.0163 -0.1732 -0.0009 0.2927 0.0041 0.0234 0.2331 -0.0012 -0.0029 -0.0037 -0.0096 0.0012 0.0302 -0.0545 0.0011 0.001 0.0127 0.0318 0 1.006165 0.910331 0.910331 0.910331 0.910331 0.910331
C(3) 4.1635 0 0.0725 0.1095 0.0709 0.0697 -0.0519 -0.0683 -0.11 -0.0778 0.307 0.0147 -0.01 0.0263 0.0227 -0.0298 -0.2335 0.1019 0.0116 0.0237 0.0016 -0.0102 0.013 0.1142 0.0271 0.0084 0.99475 0.885406 0.885406 0.885406 0.885406 0.885406
C(4) 4.1573 0 0.0693 0.1157 0.0728 0.0973 -0.0563 -0.0616 -0.1028 -0.079 0.3071 0.0189 -0.0144 0.0262 0.0147 -0.0217 -0.221 0.1007 0.0014 0.022 0.0073 -0.0028 0.0053 0.1044 0.0295 0.008 0.99475 0.885406 0.885406 0.885406 0.885406 0.885406
H(7) 0.6836 0 0.0037 0.008 0.1488 0 0 0 0 0 0 0 0 0 0 0 0 0 0 0 0 0 0 0 0 0 1.190362 1.190362 1.190362 1.190362 1.190362 1.190362
H(1) 0.7984 0 0.0024 -0.0037 0.1115 0 0 0 0 0 0 0 0 0 0 0 0 0 0 0 0 0 0 0 0 0 1.226428 1.226428 1.226428 1.226428 1.226428 1.226428
H(2) 0.769 0 0.002 -0.0077 0.1151 0 0 0 0 0 0 0 0 0 0 0 0 0 0 0 0 0 0 0 0 0 1.226428 1.226428 1.226428 1.226428 1.226428 1.226428
H(3) 0.7817 0 -0.0033 -0.0067 0.1089 0 0 0 0 0 0 0 0 0 0 0 0 0 0 0 0 0 0 0 0 0 1.226428 1.226428 1.226428 1.226428 1.226428 1.226428
H(4) 0.5266 0 -0.0016 0.004 0.0651 0 0 0 0 0 0 0 0 0 0 0 0 0 0 0 0 0 0 0 0 0 1.328905 1.328905 1.328905 1.328905 1.328905 1.328905
H(5) 0.7596 0 -0.0036 -0.0047 0.1099 0 0 0 0 0 0 0 0 0 0 0 0 0 0 0 0 0 0 0 0 0 1.226428 1.226428 1.226428 1.226428 1.226428 1.226428
H(6) 0.5261 0 0 0.0048 0.0795 0 0 0 0 0 0 0 0 0 0 0 0 0 0 0 0 0 0 0 0 0 1.328905 1.328905 1.328905 1.328905 1.328905 1.328905

loop_
_atom_site_label
_atom_site_type_symbol
_atom_site_fract_x
_atom_site_fract_y
_atom_site_fract_z
_atom_site_U_iso_or_equiv
_atom_site_adp_type
_atom_site_occupancy
_atom_site_symmetry_multiplicity
O(1) O 0.24415(3) 0.89994(7) 0.38196(3) 0.01 Uani 1 8
O(2) O 0.31280(3) 1.32896(7) 0.42008(3) 0.009 Uani 1 8
O(3) O 0.18011(3) 1.48928(7) 0.33356(3) 0.009 Uani 1 8
O(4) O 0.11015(3) 1.05174(8) 0.28987(4) 0.014 Uani 1 8
N(1) N 0.07154(3) 1.48320(8) 0.10484(3) 0.009 Uani 1 8
C(1) C 0.23245(3) 1.31820(9) 0.36888(4) 0.007 Uani 1 8
C(2) C 0.18827(3) 1.07220(9) 0.34244(4) 0.008 Uani 1 8
C(3) C 0.04222(4) 1.27354(10) 0.02931(4) 0.01 Uani 1 8
C(4) C -0.00326(4) 1.64935(10) 0.09557(4) 0.009 Uani 1 8
H(7) H 0.214342 0.73048 0.365033 0.025(3) Uiso 1 8
H(1) H -0.006838 1.185105 0.061627 0.037(3) Uiso 1 8
H(2) H 0.022813 1.8014 0.150603 0.031(3) Uiso 1 8
H(3) H -0.053451 1.555922 0.12371 0.023(2) Uiso 1 8
H(4) H 0.120895 1.578402 0.083076 0.025(3) Uiso 1 8
H(5) H 0.099418 1.158186 0.040151 0.028(3) Uiso 1 8
H(6) H 0.09742 1.42835 0.190766 0.020(3) Uiso 1 8

loop_
_atom_site_aniso_label
_atom_site_aniso_U_11
_atom_site_aniso_U_22
_atom_site_aniso_U_33
_atom_site_aniso_U_23
_atom_site_aniso_U_13
_atom_site_aniso_U_12
O(1) 0.00763(17) 0.00611(17) 0.01363(13) 0.00036(11) 0.00131(12) -0.00015(12)
O(2) 0.00689(17) 0.00720(17) 0.01231(13) -0.00070(11) 0.00098(12) -0.00051(12)
O(3) 0.00919(17) 0.00691(16) 0.01020(12) 0.00086(11) 0.00141(12) 0.00124(12)
O(4) 0.00749(18) 0.00967(19) 0.02067(17) -0.00175(14) -0.00196(14) -0.00089(13)
N(1) 0.00638(18) 0.00945(19) 0.00816(13) 0.00029(12) -0.00012(12) -0.00015(13)
C(1) 0.0069(2) 0.00530(19) 0.00804(13) -0.00002(12) 0.00116(13) 0.00018(14)
C(2) 0.0070(2) 0.0066(2) 0.00911(14) -0.00043(13) 0.00115(14) -0.00022(14)
C(3) 0.0093(2) 0.0075(2) 0.01185(16) 0.00033(14) 0.00069(15) 0.00132(15)
C(4) 0.0088(2) 0.0098(2) 0.00930(15) -0.00193(14) 0.00202(15) 0.00011(16)

loop_
_exptl_crystal_face_index_h
_exptl_crystal_face_index_k
_exptl_crystal_face_index_l
_exptl_crystal_face_perp_dist
5 8 0 0.0574
8 2 -16 0.1225
2 8 -4 0.0521
-2 -8 4 0.0521
2 8 -3 0.0617
6 3 -15 0.1151
1 -7 7 0.0654
-11 7 2 0.0396
11 -7 -3 0.1064
-17 3 -5 0.0638
12 -1 -16 0.1304

loop_
_geom_angle_atom_site_label_1
_geom_angle_atom_site_label_2
_geom_angle_atom_site_label_3
_geom_angle
O2 C1 O3 127.01(3)
O2 C1 C2 118.69(3)
O3 C1 C2 114.25(2)
O4 C2 O1 126.24(3)
O4 C2 C1 121.31(2)
O1 C2 C1 112.45(3)
C4 N1 C3 111.36(3)

loop_
_geom_bond_atom_site_label_1
_geom_bond_atom_site_label_2
_geom_bond_distance
O1 C2 1.3049(12)
O2 C1 1.2355(11)
O3 C1 1.2608(11)
C1 C2 1.5458(14)
C2 O4 1.2122(13)
N1 C4 1.4874(13)

loop_
_cod_related_entry_id
_cod_related_entry_database
_cod_related_entry_code
1 ChemSpider 30658414
